data_2201845
loop_
_publ_author_name
'Jones, Matthew D.'
'Almeida Paz, Filipe A.'
'Davies, John E.'
'Johnson, Brian F. G.'

_publ_section_title
;
 [(<i>R</i>)-(+)-1,1-Binaphthyl-2,2'-diamine](1,5-cyclooctadiene)rhodium(I)
 trifluoromethanesulfonate diethyl ether disolvate
;
_journal_issue 1
_journal_name_full 'Acta Crystallographica Section E'
_journal_page_first m6
_journal_page_last m7
_journal_paper_doi 10.1107/S1600536802022158
_journal_volume 59
_journal_year 2003
_chemical_formula_iupac '[Rh (C8 H12) (C20 H16 N2)] (C F3 S O3), 2C4 H10 O'
_chemical_formula_moiety 'C28 H28 N2 Rh,C F3 S O3,2 C4 H10 O'
_chemical_formula_sum 'C37 H48 F3 N2 O5 Rh S'
_chemical_formula_weight 792.74
_chemical_name_systematic
;
 [Rh(R)-(+)-1,1-binaphthyl-2,2'-diamine](1,5-cyclo-octadiene)rhodium(I)
 trifluoromethanesulfonate diethyl ether disolvate
;
_space_group_IT_number 19
_symmetry_cell_setting orthorhombic
_symmetry_space_group_name_Hall 'P 2ac 2ab'
_symmetry_space_group_name_H-M 'P 21 21 21'
_atom_sites_solution_hydrogens geom
_atom_sites_solution_primary direct
_atom_sites_solution_secondary difmap
_cell_angle_alpha 90.00
_cell_angle_beta 90.00
_cell_angle_gamma 90.00
_cell_formula_units_Z 4
_cell_length_a 10.7729(2)
_cell_length_b 18.0442(4)
_cell_length_c 19.3180(5)
_cell_measurement_reflns_used 14723
_cell_measurement_temperature 180(2)
_cell_measurement_theta_max 25.03
_cell_measurement_theta_min 1.00
_cell_volume 3755.19(15)
_computing_cell_refinement 'HKL SCALEPACK (Otwinowski & Minor, 1997)'
_computing_data_collection 'COLLECT (Nonius, 1998)'
_computing_data_reduction
;
 HKL DENZO (Otwinowski & Minor, 1997) and SCALEPACK
;
_computing_molecular_graphics SHELXTL
_computing_publication_material SHELXTL
_computing_structure_refinement 'SHELXTL (Bruker, 2001)'
_computing_structure_solution 'SIR92 (Altomare et al., 1994)'
_diffrn_ambient_temperature 180(2)
_diffrn_measured_fraction_theta_full 0.996
_diffrn_measured_fraction_theta_max 0.996
_diffrn_measurement_device_type 'Nonius KappaCCD'
_diffrn_measurement_method 'Thin-slice \w and \f scans'
_diffrn_radiation_source 'fine-focus sealed tube'
_diffrn_radiation_type MoK\a
_diffrn_radiation_wavelength 0.71073
_diffrn_reflns_av_R_equivalents 0.0492
_diffrn_reflns_av_sigmaI/netI 0.0580
_diffrn_reflns_limit_h_max 12
_diffrn_reflns_limit_h_min -12
_diffrn_reflns_limit_k_max 21
_diffrn_reflns_limit_k_min -20
_diffrn_reflns_limit_l_max 22
_diffrn_reflns_limit_l_min -22
_diffrn_reflns_number 21982
_diffrn_reflns_theta_full 25.03
_diffrn_reflns_theta_max 25.03
_diffrn_reflns_theta_min 3.55
_diffrn_standards_number 0
_exptl_absorpt_coefficient_mu 0.568
_exptl_absorpt_correction_T_max 0.955
_exptl_absorpt_correction_T_min 0.915
_exptl_absorpt_correction_type multi-scan
_exptl_absorpt_process_details
;
(SORTAV; Blessing, 1995)
;
_exptl_crystal_colour Yellow
_exptl_crystal_density_diffrn 1.402
_exptl_crystal_density_method 'not measured'
_exptl_crystal_description Block
_exptl_crystal_F_000 1648
_exptl_crystal_size_max 0.18
_exptl_crystal_size_mid 0.12
_exptl_crystal_size_min 0.07
_refine_diff_density_max 0.365
_refine_diff_density_min -0.568
_refine_ls_abs_structure_details 'Flack (1983); 2872 Friedel pairs'
_refine_ls_abs_structure_Flack -0.03(3)
_refine_ls_extinction_method none
_refine_ls_goodness_of_fit_ref 1.016
_refine_ls_hydrogen_treatment constr
_refine_ls_matrix_type full
_refine_ls_number_parameters 447
_refine_ls_number_reflns 6615
_refine_ls_number_restraints 4
_refine_ls_restrained_S_all 1.020
_refine_ls_R_factor_all 0.0523
_refine_ls_R_factor_gt 0.0383
_refine_ls_shift/su_max 0.029
_refine_ls_shift/su_mean 0.001
_refine_ls_structure_factor_coef Fsqd
_refine_ls_weighting_details 'calc w = 1/[\s^2^(Fo^2^)+(0.0321P)^2^+2.0203P] where P = (Fo^2^+2Fc^2^)/3'
_refine_ls_weighting_scheme calc
_refine_ls_wR_factor_gt 0.0770
_refine_ls_wR_factor_ref 0.0828
_reflns_number_gt 5644
_reflns_number_total 6615
_reflns_threshold_expression I>2\s(I)
_cod_data_source_file cf6228.cif
_cod_data_source_block I
_cod_depositor_comments
;
The following automatic conversions were performed:
'_symmetry_cell_setting' value 'Orthorhombic' changed to 'orthorhombic'
according to '/home/saulius/struct/CIF-dictionaries/cif_core.dic'
dictionary named 'cif_core.dic' version 2.4.1 from 2010-06-29.

Automatic conversion script
Id: cif_fix_enum 1527 2010-12-29 10:47:43Z saulius 

The following automatic conversions were performed:

'_symmetry_cell_setting' value 'Orthorhombic' changed to
'orthorhombic' according to
/home/saulius/struct/CIF-dictionaries/cif_core.dic dictionary named
'cif_core.dic' version 2.4.1 from 2010-06-29.

Automatic conversion script
Id: cif_fix_values 1715 2011-07-08 13:25:40Z adriana 
;
_cod_database_code 2201845
_cod_database_fobs_code 2201845

loop_
_symmetry_equiv_pos_as_xyz
'x, y, z'
'-x+1/2, -y, z+1/2'
'-x, y+1/2, -z+1/2'
'x+1/2, -y+1/2, -z'

loop_
_atom_site_label
_atom_site_fract_x
_atom_site_fract_y
_atom_site_fract_z
_atom_site_U_iso_or_equiv
_atom_site_adp_type
_atom_site_calc_flag
_atom_site_refinement_flags
_atom_site_occupancy
_atom_site_disorder_assembly
_atom_site_disorder_group
_atom_site_type_symbol
Rh1 0.74028(2) 0.157887(15) 0.201350(15) 0.02779(9) Uani d . 1 . . Rh
N1 0.5980(3) 0.22107(19) 0.25164(18) 0.0263(8) Uani d . 1 . . N
H1A 0.6120 0.2709 0.2449 0.032 Uiso calc R 1 . . H
H1B 0.5219 0.2094 0.2330 0.032 Uiso calc R 1 . . H
N2 0.8730(3) 0.20692(18) 0.27095(18) 0.0267(8) Uani d . 1 . . N
H2A 0.8765 0.1779 0.3100 0.032 Uiso calc R 1 . . H
H2B 0.9498 0.2046 0.2502 0.032 Uiso calc R 1 . . H
C1 0.5983(3) 0.2048(2) 0.3242(2) 0.0256(9) Uani d . 1 . . C
C2 0.5157(3) 0.1497(2) 0.3504(2) 0.0301(9) Uani d . 1 . . C
H2 0.4596 0.1257 0.3198 0.036 Uiso calc R 1 . . H
C3 0.5163(3) 0.1314(2) 0.4183(2) 0.0314(10) Uani d . 1 . . C
H3 0.4577 0.0964 0.4350 0.038 Uiso calc R 1 . . H
C4 0.6025(3) 0.1636(2) 0.4652(2) 0.0296(9) Uani d . 1 . . C
C5 0.6054(4) 0.1440(2) 0.5362(2) 0.0393(11) Uani d . 1 . . C
H5 0.5463 0.1099 0.5541 0.047 Uiso calc R 1 . . H
C6 0.6922(4) 0.1739(2) 0.5790(2) 0.0462(12) Uani d . 1 . . C
H6 0.6936 0.1603 0.6265 0.055 Uiso calc R 1 . . H
C7 0.7797(4) 0.2246(2) 0.5536(2) 0.0444(12) Uani d . 1 . . C
H7 0.8409 0.2442 0.5840 0.053 Uiso calc R 1 . . H
C8 0.7781(4) 0.2464(2) 0.4855(2) 0.0356(10) Uani d . 1 . . C
H8 0.8374 0.2814 0.4693 0.043 Uiso calc R 1 . . H
C9 0.6878(3) 0.2168(2) 0.4389(2) 0.0282(9) Uani d . 1 . . C
C10 0.6818(3) 0.2391(2) 0.3685(2) 0.0268(9) Uani d . 1 . . C
C11 0.7623(4) 0.29890(18) 0.33977(18) 0.0251(8) Uani d . 1 . . C
C12 0.7394(4) 0.37516(18) 0.35806(18) 0.0269(8) Uani d . 1 . . C
C13 0.6449(4) 0.3966(2) 0.4039(2) 0.0346(10) Uani d . 1 . . C
H13 0.5939 0.3598 0.4246 0.042 Uiso calc R 1 . . H
C14 0.6249(4) 0.4696(2) 0.4195(2) 0.0400(11) Uani d . 1 . . C
H14 0.5600 0.4829 0.4504 0.048 Uiso calc R 1 . . H
C15 0.6999(4) 0.5248(2) 0.3899(3) 0.0448(12) Uani d . 1 . . C
H15 0.6865 0.5752 0.4018 0.054 Uiso calc R 1 . . H
C16 0.7908(4) 0.5070(2) 0.3447(3) 0.0415(12) Uani d . 1 . . C
H16 0.8396 0.5451 0.3244 0.050 Uiso calc R 1 . . H
C17 0.8140(4) 0.4309(2) 0.3272(2) 0.0332(10) Uani d . 1 . . C
C18 0.9078(3) 0.4110(2) 0.2797(2) 0.0365(11) Uani d . 1 . . C
H18 0.9577 0.4485 0.2593 0.044 Uiso calc R 1 . . H
C19 0.9274(3) 0.3389(2) 0.2629(2) 0.0339(9) Uani d . 1 . . C
H19 0.9912 0.3262 0.2311 0.041 Uiso calc R 1 . . H
C20 0.8530(3) 0.2824(2) 0.2927(2) 0.0283(9) Uani d . 1 . . C
C21 0.8824(4) 0.1217(3) 0.1316(3) 0.0470(14) Uani d . 1 . . C
H21 0.9250 0.1665 0.1418 0.056 Uiso calc R 1 . . H
C22 0.8687(4) 0.0710(3) 0.1842(3) 0.0409(12) Uani d . 1 . . C
H22 0.9049 0.0827 0.2277 0.049 Uiso calc R 1 . . H
C23 0.8001(4) -0.0026(2) 0.1781(3) 0.0504(14) Uani d . 1 . . C
H23A 0.8515 -0.0375 0.1508 0.060 Uiso calc R 1 . . H
H23B 0.7894 -0.0239 0.2250 0.060 Uiso calc R 1 . . H
C24 0.6740(4) 0.0044(3) 0.1441(3) 0.0621(16) Uani d . 1 . . C
H24A 0.6190 -0.0353 0.1618 0.075 Uiso calc R 1 . . H
H24B 0.6832 -0.0026 0.0936 0.075 Uiso calc R 1 . . H
C25 0.6131(4) 0.0799(3) 0.1578(3) 0.0422(13) Uani d . 1 . . C
H25 0.5648 0.0862 0.1985 0.051 Uiso calc R 1 . . H
C26 0.6259(4) 0.1378(3) 0.1138(3) 0.0470(13) Uani d . 1 . . C
H26 0.5831 0.1822 0.1254 0.056 Uiso calc R 1 . . H
C27 0.7022(5) 0.1388(4) 0.0475(3) 0.0694(18) Uani d . 1 . . C
H27A 0.7047 0.1900 0.0292 0.083 Uiso calc R 1 . . H
H27B 0.6611 0.1071 0.0125 0.083 Uiso calc R 1 . . H
C28 0.8344(4) 0.1114(3) 0.0585(3) 0.0596(16) Uani d . 1 . . C
H28A 0.8381 0.0581 0.0466 0.072 Uiso calc R 1 . . H
H28B 0.8900 0.1381 0.0262 0.072 Uiso calc R 1 . . H
C29 0.2291(5) 0.2652(3) 0.1255(3) 0.0519(12) Uani d . 1 . . C
S1 0.24695(9) 0.22864(5) 0.21199(5) 0.0361(2) Uani d . 1 . . S
O1 0.2687(4) 0.29281(18) 0.25334(18) 0.0686(10) Uani d . 1 . . O
O2 0.1303(2) 0.19173(19) 0.22331(18) 0.0495(10) Uani d . 1 . . O
O3 0.3507(2) 0.17899(17) 0.20498(19) 0.0456(8) Uani d . 1 . . O
F1 0.3307(3) 0.2979(2) 0.1032(2) 0.0922(12) Uani d . 1 . . F
F2 0.1367(3) 0.31403(19) 0.1219(2) 0.0886(12) Uani d . 1 . . F
F3 0.2025(3) 0.21188(18) 0.08006(15) 0.0808(10) Uani d . 1 . . F
O5 0.6558(4) 0.3612(2) 0.1582(3) 0.0918(14) Uani d . 1 . . O
C35 0.8273(8) 0.3573(7) 0.0773(5) 0.161(4) Uani d D 1 . . C
H35A 0.8531 0.3266 0.0381 0.241 Uiso calc R 1 . . H
H35B 0.8794 0.3461 0.1175 0.241 Uiso calc R 1 . . H
H35C 0.8362 0.4098 0.0652 0.241 Uiso calc R 1 . . H
C36 0.7099(8) 0.3432(8) 0.0924(6) 0.198(6) Uani d D 1 . . C
H36A 0.6978 0.2893 0.0855 0.237 Uiso calc R 1 . . H
H36B 0.6591 0.3685 0.0568 0.237 Uiso calc R 1 . . H
C37 0.5753(7) 0.4193(4) 0.1509(4) 0.094(2) Uani d D 1 . . C
H37A 0.5141 0.4074 0.1143 0.113 Uiso calc R 1 . . H
H37B 0.6221 0.4638 0.1359 0.113 Uiso calc R 1 . . H
C38 0.5095(6) 0.4358(4) 0.2152(4) 0.088(2) Uani d D 1 . . C
H38A 0.4493 0.4756 0.2070 0.132 Uiso calc R 1 . . H
H38B 0.5692 0.4517 0.2505 0.132 Uiso calc R 1 . . H
H38C 0.4659 0.3914 0.2312 0.132 Uiso calc R 1 . . H
O4 0.9436(3) 0.09958(17) 0.37244(17) 0.0471(8) Uani d . 1 . . O
C31 1.1670(5) 0.0861(4) 0.3852(4) 0.0793(19) Uani d D 1 . . C
H31A 1.2413 0.1129 0.4003 0.119 Uiso calc R 1 . . H
H31B 1.1740 0.0744 0.3358 0.119 Uiso calc R 1 . . H
H31C 1.1592 0.0401 0.4118 0.119 Uiso calc R 1 . . H
C32 1.0553(4) 0.1331(3) 0.3970(3) 0.0596(15) Uani d D 1 . . C
H32A 1.0469 0.1431 0.4472 0.072 Uiso calc R 1 . . H
H32B 1.0670 0.1813 0.3733 0.072 Uiso calc R 1 . . H
C33 0.8885(4) 0.0489(3) 0.4188(3) 0.0542(14) Uani d D 1 . . C
H33A 0.8567 0.0755 0.4599 0.065 Uiso calc R 1 . . H
H33B 0.9511 0.0124 0.4345 0.065 Uiso calc R 1 . . H
C34 0.7849(4) 0.0100(3) 0.3833(3) 0.0572(14) Uani d D 1 . . C
H34A 0.7388 -0.0199 0.4170 0.086 Uiso calc R 1 . . H
H34B 0.8184 -0.0224 0.3471 0.086 Uiso calc R 1 . . H
H34C 0.7291 0.0466 0.3624 0.086 Uiso calc R 1 . . H

loop_
_atom_site_aniso_label
_atom_site_aniso_U_11
_atom_site_aniso_U_22
_atom_site_aniso_U_33
_atom_site_aniso_U_12
_atom_site_aniso_U_13
_atom_site_aniso_U_23
Rh1 0.02232(13) 0.03253(15) 0.02852(16) 0.00234(15) -0.00116(14) -0.00350(14)
N1 0.0235(16) 0.0314(19) 0.024(2) -0.0001(14) -0.0066(14) 0.0015(16)
N2 0.0213(15) 0.0301(19) 0.029(2) 0.0026(14) 0.0018(13) -0.0009(15)
C1 0.0215(18) 0.028(2) 0.027(2) 0.0052(16) -0.0029(16) -0.0004(17)
C2 0.0236(18) 0.026(2) 0.041(3) -0.0036(17) -0.0024(16) 0.000(2)
C3 0.026(2) 0.032(2) 0.037(3) -0.0015(17) 0.0037(18) 0.005(2)
C4 0.0321(19) 0.026(2) 0.030(2) 0.0004(19) 0.0013(16) 0.0025(19)
C5 0.052(3) 0.032(2) 0.034(3) -0.002(2) 0.002(2) 0.006(2)
C6 0.071(3) 0.035(3) 0.032(3) -0.005(2) -0.011(2) 0.006(2)
C7 0.060(3) 0.036(2) 0.037(3) -0.005(2) -0.016(2) -0.001(2)
C8 0.037(2) 0.029(2) 0.041(3) -0.0025(18) -0.0072(19) 0.0005(18)
C9 0.030(2) 0.024(2) 0.030(3) 0.0026(16) -0.0005(18) 0.0023(18)
C10 0.0232(18) 0.026(2) 0.031(3) 0.0022(15) -0.0006(17) -0.0029(18)
C11 0.0198(18) 0.0281(18) 0.028(2) -0.0050(18) 0.0004(19) -0.0006(15)
C12 0.0260(19) 0.0262(17) 0.028(2) -0.0027(18) -0.007(2) 0.0002(15)
C13 0.036(2) 0.032(2) 0.036(3) 0.0000(18) 0.0017(19) 0.0006(19)
C14 0.046(3) 0.037(3) 0.037(3) 0.008(2) 0.003(2) -0.004(2)
C15 0.054(3) 0.026(2) 0.054(3) 0.004(2) -0.001(2) -0.007(2)
C16 0.046(3) 0.022(2) 0.056(3) -0.0029(19) -0.003(2) 0.004(2)
C17 0.030(2) 0.033(2) 0.037(3) -0.0048(18) -0.0060(18) 0.0010(19)
C18 0.029(2) 0.034(2) 0.046(3) -0.0077(18) 0.0001(19) 0.004(2)
C19 0.0249(18) 0.038(2) 0.039(3) -0.003(2) 0.0050(16) 0.001(2)
C20 0.0237(17) 0.028(2) 0.033(2) -0.0024(15) -0.0013(19) -0.0015(19)
C21 0.035(2) 0.062(3) 0.044(3) 0.004(2) 0.005(2) -0.022(3)
C22 0.034(2) 0.046(3) 0.043(3) 0.005(2) -0.006(2) -0.013(2)
C23 0.046(3) 0.039(3) 0.066(4) 0.008(2) -0.006(2) -0.019(2)
C24 0.045(3) 0.054(3) 0.087(5) 0.002(2) -0.015(3) -0.016(3)
C25 0.031(2) 0.048(3) 0.048(3) 0.000(2) -0.004(2) -0.017(3)
C26 0.034(2) 0.067(4) 0.040(3) 0.007(2) -0.004(2) -0.012(3)
C27 0.064(3) 0.111(5) 0.034(3) 0.008(3) 0.003(2) -0.012(3)
C28 0.046(3) 0.092(4) 0.041(3) 0.001(3) 0.007(2) -0.014(3)
C29 0.056(3) 0.054(3) 0.046(3) 0.005(3) 0.006(3) 0.006(2)
S1 0.0278(5) 0.0446(5) 0.0358(6) -0.0001(5) 0.0030(6) -0.0050(4)
O1 0.081(3) 0.070(2) 0.055(2) -0.009(2) 0.011(2) -0.0320(18)
O2 0.0211(13) 0.062(2) 0.066(3) 0.0000(13) 0.0083(14) 0.0127(17)
O3 0.0221(12) 0.065(2) 0.050(2) 0.0091(12) -0.0064(15) -0.0099(18)
F1 0.086(2) 0.113(3) 0.078(3) -0.026(2) 0.032(2) 0.028(2)
F2 0.111(3) 0.083(2) 0.071(3) 0.050(2) 0.017(2) 0.030(2)
F3 0.118(3) 0.083(2) 0.0415(18) 0.0130(19) -0.0223(18) -0.0080(17)
O5 0.088(3) 0.086(3) 0.101(4) 0.016(3) -0.016(3) -0.025(3)
C35 0.124(7) 0.263(13) 0.094(7) -0.045(9) -0.010(6) -0.026(8)
C36 0.120(7) 0.299(14) 0.174(10) -0.067(9) 0.068(7) -0.173(11)
C37 0.095(5) 0.065(4) 0.121(7) -0.003(4) 0.005(5) 0.017(4)
C38 0.090(4) 0.084(4) 0.090(6) 0.020(4) -0.014(4) -0.003(4)
O4 0.0373(16) 0.055(2) 0.049(2) -0.0047(15) -0.0121(15) 0.0189(17)
C31 0.044(3) 0.102(5) 0.092(5) 0.004(3) -0.008(3) 0.011(4)
C32 0.048(3) 0.071(4) 0.060(4) -0.007(3) -0.020(3) 0.007(3)
C33 0.045(3) 0.062(3) 0.055(4) 0.004(2) -0.004(2) 0.022(3)
C34 0.050(3) 0.055(3) 0.067(4) -0.005(2) 0.002(3) 0.016(3)

loop_
_atom_type_symbol
_atom_type_description
_atom_type_scat_dispersion_real
_atom_type_scat_dispersion_imag
_atom_type_scat_source
C C 0.0033 0.0016 'International Tables Vol C Tables 4.2.6.8 and 6.1.1.4'
H H 0.0000 0.0000 'International Tables Vol C Tables 4.2.6.8 and 6.1.1.4'
N N 0.0061 0.0033 'International Tables Vol C Tables 4.2.6.8 and 6.1.1.4'
O O 0.0106 0.0060 'International Tables Vol C Tables 4.2.6.8 and 6.1.1.4'
F F 0.0171 0.0103 'International Tables Vol C Tables 4.2.6.8 and 6.1.1.4'
S S 0.1246 0.1234 'International Tables Vol C Tables 4.2.6.8 and 6.1.1.4'
Rh Rh -1.1178 0.9187 'International Tables Vol C Tables 4.2.6.8 and 6.1.1.4'

loop_
_geom_angle_atom_site_label_1
_geom_angle_atom_site_label_2
_geom_angle_atom_site_label_3
_geom_angle
_geom_angle_publ_flag
C22 Rh1 C26 97.38(18) yes
C22 Rh1 C25 82.52(15) yes
C26 Rh1 C25 37.08(18) yes
C22 Rh1 C21 37.70(18) yes
C26 Rh1 C21 82.04(17) yes
C25 Rh1 C21 90.57(19) yes
C22 Rh1 N1 158.79(17) yes
C26 Rh1 N1 92.12(15) yes
C25 Rh1 N1 94.03(15) yes
C21 Rh1 N1 163.46(18) yes
C22 Rh1 N2 88.16(15) yes
C26 Rh1 N2 162.31(18) yes
C25 Rh1 N2 160.47(17) yes
C21 Rh1 N2 92.48(16) yes
N1 Rh1 N2 88.47(11) yes
C1 N1 Rh1 109.4(2) no
C1 N1 H1A 109.8 no
Rh1 N1 H1A 109.8 no
C1 N1 H1B 109.8 no
Rh1 N1 H1B 109.8 no
H1A N1 H1B 108.2 no
C20 N2 Rh1 118.1(2) no
C20 N2 H2A 107.8 no
Rh1 N2 H2A 107.8 no
C20 N2 H2B 107.8 no
Rh1 N2 H2B 107.8 no
H2A N2 H2B 107.1 no
C10 C1 C2 119.8(4) no
C10 C1 N1 120.9(4) no
C2 C1 N1 119.2(3) no
C3 C2 C1 120.7(4) no
C3 C2 H2 119.6 no
C1 C2 H2 119.6 no
C2 C3 C4 121.4(4) no
C2 C3 H3 119.3 no
C4 C3 H3 119.3 no
C5 C4 C3 122.0(4) no
C5 C4 C9 119.9(4) no
C3 C4 C9 118.1(4) no
C6 C5 C4 120.3(4) no
C6 C5 H5 119.9 no
C4 C5 H5 119.9 no
C5 C6 C7 120.6(4) no
C5 C6 H6 119.7 no
C7 C6 H6 119.7 no
C8 C7 C6 120.9(4) no
C8 C7 H7 119.6 no
C6 C7 H7 119.6 no
C7 C8 C9 120.3(4) no
C7 C8 H8 119.9 no
C9 C8 H8 119.9 no
C10 C9 C4 120.2(4) no
C10 C9 C8 121.9(4) no
C4 C9 C8 117.9(4) no
C1 C10 C9 119.6(3) no
C1 C10 C11 118.1(4) no
C9 C10 C11 122.3(3) no
C20 C11 C12 119.6(3) no
C20 C11 C10 120.3(3) no
C12 C11 C10 120.0(3) no
C13 C12 C17 118.7(3) no
C13 C12 C11 122.8(3) no
C17 C12 C11 118.5(4) no
C14 C13 C12 121.2(4) no
C14 C13 H13 119.4 no
C12 C13 H13 119.4 no
C13 C14 C15 120.2(4) no
C13 C14 H14 119.9 no
C15 C14 H14 119.9 no
C16 C15 C14 120.8(4) no
C16 C15 H15 119.6 no
C14 C15 H15 119.6 no
C15 C16 C17 120.4(4) no
C15 C16 H16 119.8 no
C17 C16 H16 119.8 no
C18 C17 C12 119.9(4) no
C18 C17 C16 121.5(4) no
C12 C17 C16 118.7(4) no
C19 C18 C17 120.7(4) no
C19 C18 H18 119.6 no
C17 C18 H18 119.6 no
C18 C19 C20 120.3(4) no
C18 C19 H19 119.8 no
C20 C19 H19 119.8 no
C11 C20 C19 121.1(3) no
C11 C20 N2 120.5(3) no
C19 C20 N2 118.5(3) no
C22 C21 C28 124.8(5) no
C22 C21 Rh1 70.2(3) no
C28 C21 Rh1 112.3(3) no
C22 C21 H21 117.6 no
C28 C21 H21 117.6 no
Rh1 C21 H21 87.5 no
C21 C22 C23 125.1(5) no
C21 C22 Rh1 72.1(3) no
C23 C22 Rh1 109.9(3) no
C21 C22 H22 117.5 no
C23 C22 H22 117.5 no
Rh1 C22 H22 88.0 no
C24 C23 C22 113.3(4) no
C24 C23 H23A 108.9 no
C22 C23 H23A 108.9 no
C24 C23 H23B 108.9 no
C22 C23 H23B 108.9 no
H23A C23 H23B 107.7 no
C23 C24 C25 112.5(4) no
C23 C24 H24A 109.1 no
C25 C24 H24A 109.1 no
C23 C24 H24B 109.1 no
C25 C24 H24B 109.1 no
H24A C24 H24B 107.8 no
C26 C25 C24 122.2(5) no
C26 C25 Rh1 71.0(3) no
C24 C25 Rh1 112.2(3) no
C26 C25 H25 118.9 no
C24 C25 H25 118.9 no
Rh1 C25 H25 86.9 no
C25 C26 C27 126.3(5) no
C25 C26 Rh1 72.0(3) no
C27 C26 Rh1 110.8(3) no
C25 C26 H26 116.8 no
C27 C26 H26 116.8 no
Rh1 C26 H26 87.1 no
C26 C27 C28 112.6(5) no
C26 C27 H27A 109.1 no
C28 C27 H27A 109.1 no
C26 C27 H27B 109.1 no
C28 C27 H27B 109.1 no
H27A C27 H27B 107.8 no
C21 C28 C27 114.2(5) no
C21 C28 H28A 108.7 no
C27 C28 H28A 108.7 no
C21 C28 H28B 108.7 no
C27 C28 H28B 108.7 no
H28A C28 H28B 107.6 no
F1 C29 F2 107.9(4) no
F1 C29 F3 106.6(4) no
F2 C29 F3 106.4(4) no
F1 C29 S1 112.2(4) no
F2 C29 S1 111.7(4) no
F3 C29 S1 111.6(3) no
O1 S1 O3 115.5(2) no
O1 S1 O2 115.7(2) no
O3 S1 O2 113.87(17) no
O1 S1 C29 103.8(2) no
O3 S1 C29 102.9(2) no
O2 S1 C29 102.5(2) no
C37 O5 C36 109.8(8) no
C36 C35 H35A 109.5 no
C36 C35 H35B 109.5 no
H35A C35 H35B 109.5 no
C36 C35 H35C 109.5 no
H35A C35 H35C 109.5 no
H35B C35 H35C 109.5 no
C35 C36 O5 122.7(9) no
C35 C36 H36A 106.7 no
O5 C36 H36A 106.7 no
C35 C36 H36B 106.7 no
O5 C36 H36B 106.7 no
H36A C36 H36B 106.6 no
O5 C37 C38 112.1(6) no
O5 C37 H37A 109.2 no
C38 C37 H37A 109.2 no
O5 C37 H37B 109.2 no
C38 C37 H37B 109.2 no
H37A C37 H37B 107.9 no
C37 C38 H38A 109.5 no
C37 C38 H38B 109.5 no
H38A C38 H38B 109.5 no
C37 C38 H38C 109.5 no
H38A C38 H38C 109.5 no
H38B C38 H38C 109.5 no
C33 O4 C32 114.7(4) no
C32 C31 H31A 109.5 no
C32 C31 H31B 109.5 no
H31A C31 H31B 109.5 no
C32 C31 H31C 109.5 no
H31A C31 H31C 109.5 no
H31B C31 H31C 109.5 no
O4 C32 C31 112.8(4) no
O4 C32 H32A 109.0 no
C31 C32 H32A 109.0 no
O4 C32 H32B 109.0 no
C31 C32 H32B 109.0 no
H32A C32 H32B 107.8 no
O4 C33 C34 109.2(4) no
O4 C33 H33A 109.8 no
C34 C33 H33A 109.8 no
O4 C33 H33B 109.8 no
C34 C33 H33B 109.8 no
H33A C33 H33B 108.3 no
C33 C34 H34A 109.5 no
C33 C34 H34B 109.5 no
H34A C34 H34B 109.5 no
C33 C34 H34C 109.5 no
H34A C34 H34C 109.5 no
H34B C34 H34C 109.5 no

loop_
_geom_bond_atom_site_label_1
_geom_bond_atom_site_label_2
_geom_bond_site_symmetry_2
_geom_bond_distance
_geom_bond_publ_flag
Rh1 C22 . 2.117(4) yes
Rh1 C26 . 2.124(5) yes
Rh1 C25 . 2.136(4) yes
Rh1 C21 . 2.141(4) yes
Rh1 N1 . 2.143(3) yes
Rh1 N2 . 2.153(3) yes
N1 C1 . 1.432(5) no
N1 H1A . 0.920 no
N1 H1B . 0.920 no
N2 C20 . 1.441(5) no
N2 H2A . 0.920 no
N2 H2B . 0.920 no
C1 C10 . 1.387(5) no
C1 C2 . 1.427(5) no
C2 C3 . 1.352(5) no
C2 H2 . 0.950 no
C3 C4 . 1.421(5) no
C3 H3 . 0.950 no
C4 C5 . 1.418(6) no
C4 C9 . 1.423(5) no
C5 C6 . 1.359(6) no
C5 H5 . 0.950 no
C6 C7 . 1.402(6) no
C6 H6 . 0.950 no
C7 C8 . 1.374(6) no
C7 H7 . 0.950 no
C8 C9 . 1.429(5) no
C8 H8 . 0.950 no
C9 C10 . 1.421(6) no
C10 C11 . 1.491(5) no
C11 C20 . 1.368(5) no
C11 C12 . 1.442(5) no
C12 C13 . 1.405(6) no
C12 C17 . 1.419(5) no
C13 C14 . 1.367(6) no
C13 H13 . 0.950 no
C14 C15 . 1.404(6) no
C14 H14 . 0.950 no
C15 C16 . 1.350(6) no
C15 H15 . 0.950 no
C16 C17 . 1.436(6) no
C16 H16 . 0.950 no
C17 C18 . 1.410(6) no
C18 C19 . 1.358(6) no
C18 H18 . 0.950 no
C19 C20 . 1.418(5) no
C19 H19 . 0.950 no
C21 C22 . 1.376(7) no
C21 C28 . 1.515(7) no
C21 H21 . 0.950 no
C22 C23 . 1.524(6) no
C22 H22 . 0.950 no
C23 C24 . 1.514(6) no
C23 H23A . 0.990 no
C23 H23B . 0.990 no
C24 C25 . 1.534(6) no
C24 H24A . 0.990 no
C24 H24B . 0.990 no
C25 C26 . 1.355(7) no
C25 H25 . 0.950 no
C26 C27 . 1.521(7) no
C26 H26 . 0.950 no
C27 C28 . 1.522(7) no
C27 H27A . 0.990 no
C27 H27B . 0.990 no
C28 H28A . 0.990 no
C28 H28B . 0.990 no
C29 F1 . 1.317(6) no
C29 F2 . 1.331(5) no
C29 F3 . 1.334(5) no
C29 S1 . 1.806(5) no
S1 O1 . 1.426(3) no
S1 O3 . 1.439(3) no
S1 O2 . 1.439(3) no
O5 C37 . 1.369(7) no
O5 C36 . 1.435(9) no
C35 C36 . 1.322(9) no
C35 H35A . 0.980 no
C35 H35B . 0.980 no
C35 H35C . 0.980 no
C36 H36A . 0.990 no
C36 H36B . 0.990 no
C37 C38 . 1.462(8) no
C37 H37A . 0.990 no
C37 H37B . 0.990 no
C38 H38A . 0.980 no
C38 H38B . 0.980 no
C38 H38C . 0.980 no
O4 C33 . 1.412(5) no
O4 C32 . 1.428(5) no
C31 C32 . 1.490(7) no
C31 H31A . 0.980 no
C31 H31B . 0.980 no
C31 H31C . 0.980 no
C32 H32A . 0.990 no
C32 H32B . 0.990 no
C33 C34 . 1.487(6) no
C33 H33A . 0.990 no
C33 H33B . 0.990 no
C34 H34A . 0.980 no
C34 H34B . 0.980 no
C34 H34C . 0.980 no
